data_7201242
loop_
_publ_author_name
'Colacio, Enrique'
'Aouryaghal, Hakima'
'Mota, Antonio J.'
'Cano, Joan'
'Sillanp\"a\"a, Reijo'
'Rodr\'iguez-Di\'eguez, A.'

_publ_section_title
;
 Anion encapsulation promoted by anion&#x22EF;\p interactions in
 rationally designed hexanuclear antiferromagnetic wheels: synthesis,
 structure and magnetic properties
;
_journal_issue 10
_journal_name_full CrystEngComm
_journal_page_first 2054
_journal_paper_doi 10.1039/b906382j
_journal_volume 11
_journal_year 2009
_chemical_formula_sum 'C66 H114 B F6 N24 Ni6 O12'
_chemical_formula_weight 1912.88
_chemical_name_systematic
;
?
;
_space_group_IT_number 12
_symmetry_cell_setting monoclinic
_symmetry_space_group_name_Hall '-C 2y'
_symmetry_space_group_name_H-M 'C 1 2/m 1'
_atom_sites_solution_hydrogens geom
_atom_sites_solution_primary direct
_atom_sites_solution_secondary difmap
_audit_creation_method SHELXL-97
_cell_angle_alpha 90.000(5)
_cell_angle_beta 130.773(5)
_cell_angle_gamma 90.000(5)
_cell_formula_units_Z 2
_cell_length_a 23.206(5)
_cell_length_b 20.746(5)
_cell_length_c 16.193(5)
_cell_measurement_reflns_used 6028
_cell_measurement_temperature 293(2)
_cell_measurement_theta_max 22.61
_cell_measurement_theta_min 2.52
_cell_volume 5904(3)
_computing_cell_refinement 'SAINT (Bruker, 2001)'
_computing_data_collection 'SMART (Bruker, 2001)'
_computing_data_reduction 'SAINT (Bruker, 2001)'
_computing_molecular_graphics 'Bruker SHELXTL)'
_computing_publication_material 'publCIF (Westrip, 2007)'
_computing_structure_refinement 'SHELXTL (Sheldrick, 2001)'
_computing_structure_solution 'SHELXTL (Sheldrick, 2001)'
_diffrn_ambient_temperature 293(2)
_diffrn_measured_fraction_theta_full 0.947
_diffrn_measured_fraction_theta_max 0.947
_diffrn_radiation_monochromator graphite
_diffrn_radiation_source 'fine-focus sealed tube'
_diffrn_radiation_type MoK\a
_diffrn_radiation_wavelength 0.71069
_diffrn_reflns_av_R_equivalents 0.0426
_diffrn_reflns_av_sigmaI/netI 0.1160
_diffrn_reflns_limit_h_max 29
_diffrn_reflns_limit_h_min -29
_diffrn_reflns_limit_k_max 27
_diffrn_reflns_limit_k_min -26
_diffrn_reflns_limit_l_max 21
_diffrn_reflns_limit_l_min -21
_diffrn_reflns_number 34133
_diffrn_reflns_theta_full 28.18
_diffrn_reflns_theta_max 28.18
_diffrn_reflns_theta_min 1.52
_exptl_absorpt_coefficient_mu 0.997
_exptl_absorpt_correction_T_max 1.000
_exptl_absorpt_correction_T_min 0.838
_exptl_absorpt_correction_type multi-scan
_exptl_absorpt_process_details '(SADABS; Sheldrick, 2004)'
_exptl_crystal_colour green
_exptl_crystal_density_diffrn 1.076
_exptl_crystal_density_method 'not measured'
_exptl_crystal_description prismatic
_exptl_crystal_F_000 2002
_exptl_crystal_size_max 0.18
_exptl_crystal_size_mid 0.12
_exptl_crystal_size_min 0.12
_platon_squeeze_details
;
;
_refine_diff_density_max 0.694
_refine_diff_density_min -0.581
_refine_diff_density_rms 0.072
_refine_ls_extinction_method none
_refine_ls_goodness_of_fit_ref 1.048
_refine_ls_hydrogen_treatment constr
_refine_ls_matrix_type full
_refine_ls_number_parameters 274
_refine_ls_number_reflns 7074
_refine_ls_number_restraints 0
_refine_ls_restrained_S_all 1.048
_refine_ls_R_factor_all 0.0893
_refine_ls_R_factor_gt 0.0609
_refine_ls_shift/su_max 0.015
_refine_ls_shift/su_mean 0.001
_refine_ls_structure_factor_coef Fsqd
_refine_ls_weighting_details 'calc w=1/[\s^2^(Fo^2^)+(0.0480P)^2^+2.3724P] where P=(Fo^2^+2Fc^2^)/3'
_refine_ls_weighting_scheme calc
_refine_ls_wR_factor_gt 0.1664
_refine_ls_wR_factor_ref 0.1810
_reflns_number_gt 4736
_reflns_number_total 7074
_reflns_threshold_expression >2sigma(I)
_cod_data_source_file b906382j.txt
_cod_data_source_block ar190
_cod_depositor_comments
;
The following automatic conversions were performed:
'_exptl_absorpt_correction_type' value 'MULTI-SCAN' changed to
'multi-scan' according to
'/home/saulius/struct/CIF-dictionaries/cif_core.dic' dictionary named
'cif_core.dic' version 2.4.1 from 2010-06-29.

Automatic conversion script
Id: cif_fix_enum 1527 2010-12-29 10:47:43Z saulius 

The following automatic conversions were performed:

'_refine_ls_hydrogen_treatment' value 'contr' was replaced with the
value 'constr' as specified in the replacement file
'src/cod-tools/trunk/data/replacement-values/replacement_values.lst'.

Automatic conversion script
Id: cif_fix_values 5376 2017-05-30 11:51:03Z andrius 
;
_cod_original_sg_symbol_H-M C2/m
_cod_database_code 7201242

loop_
_symmetry_equiv_pos_as_xyz
'x, y, z'
'-x, y, -z'
'x+1/2, y+1/2, z'
'-x+1/2, y+1/2, -z'
'-x, -y, -z'
'x, -y, z'
'-x+1/2, -y+1/2, -z'
'x+1/2, -y+1/2, z'

loop_
_atom_site_label
_atom_site_type_symbol
_atom_site_fract_x
_atom_site_fract_y
_atom_site_fract_z
_atom_site_U_iso_or_equiv
_atom_site_adp_type
_atom_site_occupancy
_atom_site_symmetry_multiplicity
_atom_site_calc_flag
_atom_site_refinement_flags
_atom_site_disorder_assembly
_atom_site_disorder_group
Ni1 Ni 0.0000 0.23396(3) 0.0000 0.05398(19) Uani 1 2 d S . .
Ni2 Ni 0.26223(2) 0.366935(18) 0.32525(4) 0.05773(17) Uani 1 1 d . . .
N1A N 0.07054(15) 0.30722(12) 0.0136(2) 0.0541(6) Uani 1 1 d . . .
C2A C 0.0653(2) 0.33972(18) -0.0616(3) 0.0692(9) Uani 1 1 d . . .
H2A H 0.0250 0.3316 -0.1351 0.083 Uiso 1 1 calc R . .
C3A C 0.1200(2) 0.3862(2) -0.0314(3) 0.0769(10) Uani 1 1 d . . .
H3A H 0.1168 0.4091 -0.0836 0.092 Uiso 1 1 calc R . .
C4A C 0.1782(2) 0.39662(18) 0.0777(3) 0.0688(9) Uani 1 1 d . . .
H4A H 0.2156 0.4268 0.0999 0.083 Uiso 1 1 calc R . .
N5A N 0.18244(15) 0.36413(12) 0.1531(2) 0.0558(7) Uani 1 1 d . . .
C6A C 0.12710(17) 0.32114(14) 0.1161(3) 0.0518(7) Uani 1 1 d . . .
C7A C 0.13321(17) 0.28345(14) 0.2016(3) 0.0530(7) Uani 1 1 d . . .
O8A O 0.08252(12) 0.24362(10) 0.16673(18) 0.0584(6) Uani 1 1 d . . .
O9A O 0.18830(13) 0.29665(10) 0.29800(18) 0.0619(6) Uani 1 1 d . . .
N1B N 0.19942(15) 0.44243(12) 0.3211(2) 0.0554(6) Uani 1 1 d . . .
C2B C 0.1396(2) 0.44332(18) 0.3178(3) 0.0665(9) Uani 1 1 d . . .
H2B H 0.1195 0.4047 0.3181 0.080 Uiso 1 1 calc R . .
C3B C 0.1087(3) 0.5000 0.3139(5) 0.0731(14) Uani 1 2 d S . .
H3B H 0.0663 0.5000 0.3086 0.088 Uiso 1 2 calc SR . .
C4B C 0.2252(2) 0.5000 0.3221(4) 0.0527(10) Uani 1 2 d S . .
C5B C 0.2936(2) 0.5000 0.3281(4) 0.0537(11) Uani 1 2 d S . .
O6B O 0.31739(12) 0.44652(10) 0.3288(2) 0.0625(6) Uani 1 1 d . . .
C1C C 0.3069(3) 0.2390(2) 0.2923(6) 0.148(3) Uani 1 1 d . . .
H1C1 H 0.2709 0.2415 0.2142 0.222 Uiso 1 1 calc R . .
H1C2 H 0.2818 0.2239 0.3178 0.222 Uiso 1 1 calc R . .
H1C3 H 0.3470 0.2097 0.3153 0.222 Uiso 1 1 calc R . .
C2C C 0.3693(3) 0.3276(3) 0.2836(6) 0.1197(19) Uani 1 1 d . . .
H2C1 H 0.4144 0.3041 0.3111 0.179 Uiso 1 1 calc R . .
H2C2 H 0.3812 0.3726 0.2994 0.179 Uiso 1 1 calc R . .
H2C3 H 0.3313 0.3216 0.2061 0.179 Uiso 1 1 calc R . .
N3C N 0.33900(18) 0.30284(16) 0.3377(4) 0.0914(12) Uani 1 1 d . . .
C4C C 0.4043(3) 0.2988(4) 0.4599(6) 0.144(3) Uani 1 1 d . . .
H4C1 H 0.4346 0.2609 0.4763 0.173 Uiso 1 1 calc R . .
H4C2 H 0.4366 0.3364 0.4838 0.173 Uiso 1 1 calc R . .
C5C C 0.3784(4) 0.2956(3) 0.5182(5) 0.137(2) Uani 1 1 d . . .
H5C1 H 0.4216 0.2922 0.5956 0.165 Uiso 1 1 calc R . .
H5C2 H 0.3471 0.2574 0.4961 0.165 Uiso 1 1 calc R . .
N6C N 0.3331(2) 0.35410(15) 0.4969(3) 0.0816(10) Uani 1 1 d . . .
C7C C 0.2913(3) 0.3420(3) 0.5349(4) 0.116(2) Uani 1 1 d . . .
H7C1 H 0.2441 0.3209 0.4783 0.175 Uiso 1 1 calc R . .
H7C2 H 0.2813 0.3822 0.5527 0.175 Uiso 1 1 calc R . .
H7C3 H 0.3213 0.3150 0.5984 0.175 Uiso 1 1 calc R . .
C8C C 0.3820(3) 0.4104(2) 0.5615(4) 0.125(2) Uani 1 1 d . . .
H8C1 H 0.4168 0.3995 0.6375 0.188 Uiso 1 1 calc R . .
H8C2 H 0.3508 0.4460 0.5494 0.188 Uiso 1 1 calc R . .
H8C3 H 0.4101 0.4223 0.5393 0.188 Uiso 1 1 calc R . .
C1D C -0.0458(4) 0.1655(3) 0.1150(5) 0.122(2) Uani 1 1 d . . .
H1D1 H -0.0812 0.1975 0.1007 0.183 Uiso 1 1 calc R . .
H1D2 H 0.0050 0.1786 0.1762 0.183 Uiso 1 1 calc R . .
H1D3 H -0.0568 0.1251 0.1311 0.183 Uiso 1 1 calc R . .
C2D C -0.1349(3) 0.1489(2) -0.0798(4) 0.1101(18) Uani 1 1 d . . .
H2D1 H -0.1511 0.1068 -0.0778 0.165 Uiso 1 1 calc R . .
H2D2 H -0.1413 0.1531 -0.1444 0.165 Uiso 1 1 calc R . .
H2D3 H -0.1650 0.1810 -0.0803 0.165 Uiso 1 1 calc R . .
N3D N -0.05272(18) 0.15809(15) 0.0189(3) 0.0769(9) Uani 1 1 d . . .
C4D C -0.0071(4) 0.1009(2) 0.0359(7) 0.142(3) Uani 1 1 d . . .
H4D1 H 0.0410 0.1009 0.1103 0.170 Uiso 1 1 calc R . .
H4D2 H -0.0343 0.0619 0.0252 0.170 Uiso 1 1 calc R . .
B1E B 0.0000 0.5000 0.0000 0.092(3) Uani 1 4 d S . .
F2E F 0.0286(8) 0.5000 -0.0593(11) 0.280(5) Uani 1 2 d S . .
F3E F 0.0440(6) 0.4588(5) 0.0654(6) 0.447(9) Uani 1 1 d . . .

loop_
_atom_site_aniso_label
_atom_site_aniso_U_11
_atom_site_aniso_U_22
_atom_site_aniso_U_33
_atom_site_aniso_U_23
_atom_site_aniso_U_13
_atom_site_aniso_U_12
Ni1 0.0463(3) 0.0375(3) 0.0530(3) 0.000 0.0214(3) 0.000
Ni2 0.0435(2) 0.0355(2) 0.0660(3) 0.00100(17) 0.0234(2) -0.00029(15)
N1A 0.0475(14) 0.0464(14) 0.0519(15) 0.0030(12) 0.0253(13) 0.0033(11)
C2A 0.063(2) 0.064(2) 0.070(2) 0.0012(18) 0.040(2) -0.0001(17)
C3A 0.083(3) 0.074(2) 0.071(2) 0.012(2) 0.048(2) 0.000(2)
C4A 0.070(2) 0.057(2) 0.085(3) -0.0018(18) 0.053(2) -0.0096(17)
N5A 0.0488(15) 0.0404(14) 0.0662(18) 0.0002(12) 0.0323(14) -0.0019(11)
C6A 0.0490(17) 0.0347(14) 0.065(2) 0.0024(13) 0.0346(16) 0.0029(12)
C7A 0.0464(16) 0.0313(14) 0.061(2) 0.0011(13) 0.0258(16) 0.0026(12)
O8A 0.0522(13) 0.0426(11) 0.0564(13) 0.0017(9) 0.0250(11) -0.0064(9)
O9A 0.0559(13) 0.0421(12) 0.0551(14) 0.0042(10) 0.0220(12) -0.0052(10)
N1B 0.0494(14) 0.0442(14) 0.0635(17) 0.0012(12) 0.0329(13) -0.0029(11)
C2B 0.062(2) 0.060(2) 0.069(2) -0.0058(17) 0.0390(19) -0.0097(17)
C3B 0.071(3) 0.070(4) 0.086(4) 0.000 0.055(3) 0.000
C4B 0.044(2) 0.039(2) 0.057(3) 0.000 0.026(2) 0.000
C5B 0.037(2) 0.042(2) 0.062(3) 0.000 0.024(2) 0.000
O6B 0.0479(12) 0.0412(12) 0.0847(16) 0.0000(11) 0.0372(12) 0.0012(9)
C1C 0.092(4) 0.061(3) 0.248(8) -0.040(4) 0.092(5) 0.000(3)
C2C 0.108(4) 0.095(4) 0.167(6) 0.000(4) 0.095(4) 0.026(3)
N3C 0.0543(18) 0.0515(18) 0.129(3) 0.0025(18) 0.042(2) 0.0062(14)
C4C 0.067(3) 0.145(6) 0.181(7) 0.081(5) 0.064(4) 0.043(3)
C5C 0.114(5) 0.088(4) 0.110(4) 0.043(3) 0.029(4) 0.030(3)
N6C 0.071(2) 0.0497(17) 0.073(2) 0.0047(15) 0.0243(18) -0.0061(15)
C7C 0.119(4) 0.090(4) 0.082(3) -0.003(3) 0.041(3) -0.030(3)
C8C 0.104(4) 0.082(3) 0.077(3) 0.002(2) 0.010(3) -0.039(3)
C1D 0.131(5) 0.113(4) 0.116(4) -0.003(3) 0.078(4) -0.048(4)
C2D 0.075(3) 0.090(3) 0.096(4) 0.004(3) 0.025(3) -0.036(3)
N3D 0.067(2) 0.0535(18) 0.067(2) 0.0057(14) 0.0248(17) -0.0093(14)
C4D 0.150(5) 0.056(3) 0.229(9) 0.039(4) 0.128(6) 0.015(3)
B1E 0.059(6) 0.093(8) 0.088(7) 0.000 0.032(6) 0.000
F2E 0.329(13) 0.250(11) 0.321(15) 0.000 0.238(13) 0.000
F3E 0.519(13) 0.531(17) 0.204(6) 0.103(6) 0.198(8) 0.413(13)

loop_
_atom_type_symbol
_atom_type_description
_atom_type_scat_dispersion_real
_atom_type_scat_dispersion_imag
_atom_type_scat_source
C C 0.0033 0.0016 'International Tables Vol C Tables 4.2.6.8 and 6.1.1.4'
H H 0.0000 0.0000 'International Tables Vol C Tables 4.2.6.8 and 6.1.1.4'
B B 0.0013 0.0007 'International Tables Vol C Tables 4.2.6.8 and 6.1.1.4'
N N 0.0061 0.0033 'International Tables Vol C Tables 4.2.6.8 and 6.1.1.4'
O O 0.0106 0.0060 'International Tables Vol C Tables 4.2.6.8 and 6.1.1.4'
F F 0.0171 0.0103 'International Tables Vol C Tables 4.2.6.8 and 6.1.1.4'
Ni Ni 0.3393 1.1124 'International Tables Vol C Tables 4.2.6.8 and 6.1.1.4'

loop_
_geom_angle_atom_site_label_1
_geom_angle_atom_site_label_2
_geom_angle_atom_site_label_3
_geom_angle
_geom_angle_site_symmetry_1
_geom_angle_site_symmetry_3
_geom_angle_publ_flag
O8A Ni1 O8A 168.83(12) . 2 ?
O8A Ni1 N3D 90.77(11) . . ?
O8A Ni1 N3D 97.48(11) 2 . ?
O8A Ni1 N3D 97.48(11) . 2 ?
O8A Ni1 N3D 90.77(11) 2 2 ?
N3D Ni1 N3D 85.0(2) . 2 ?
O8A Ni1 N1A 78.57(9) . . ?
O8A Ni1 N1A 93.43(10) 2 . ?
N3D Ni1 N1A 169.04(11) . . ?
N3D Ni1 N1A 93.86(12) 2 . ?
O8A Ni1 N1A 93.43(10) . 2 ?
O8A Ni1 N1A 78.57(9) 2 2 ?
N3D Ni1 N1A 93.86(12) . 2 ?
N3D Ni1 N1A 169.04(11) 2 2 ?
N1A Ni1 N1A 89.33(14) . 2 ?
O6B Ni2 O9A 169.04(9) . . ?
O6B Ni2 N1B 79.07(10) . . ?
O9A Ni2 N1B 93.27(10) . . ?
O6B Ni2 N5A 92.97(10) . . ?
O9A Ni2 N5A 78.98(10) . . ?
N1B Ni2 N5A 89.24(11) . . ?
O6B Ni2 N3C 91.81(11) . . ?
O9A Ni2 N3C 96.11(12) . . ?
N1B Ni2 N3C 170.54(12) . . ?
N5A Ni2 N3C 93.78(14) . . ?
O6B Ni2 N6C 97.32(12) . . ?
O9A Ni2 N6C 90.93(12) . . ?
N1B Ni2 N6C 93.59(13) . . ?
N5A Ni2 N6C 169.67(12) . . ?
N3C Ni2 N6C 85.02(16) . . ?
C6A N1A C2A 117.8(3) . . ?
C6A N1A Ni1 110.7(2) . . ?
C2A N1A Ni1 131.5(2) . . ?
N1A C2A C3A 120.7(4) . . ?
C4A C3A C2A 117.6(4) . . ?
N5A C4A C3A 121.3(3) . . ?
C6A N5A C4A 116.7(3) . . ?
C6A N5A Ni2 111.5(2) . . ?
C4A N5A Ni2 131.9(2) . . ?
N1A C6A N5A 126.0(3) . . ?
N1A C6A C7A 117.6(3) . . ?
N5A C6A C7A 116.4(3) . . ?
O8A C7A O9A 128.0(3) . . ?
O8A C7A C6A 115.8(3) . . ?
O9A C7A C6A 116.1(3) . . ?
C7A O8A Ni1 117.3(2) . . ?
C7A O9A Ni2 117.0(2) . . ?
C4B N1B C2B 115.5(3) . . ?
C4B N1B Ni2 111.7(2) . . ?
C2B N1B Ni2 132.9(2) . . ?
N1B C2B C3B 120.7(3) . . ?
C2B C3B C2B 120.1(5) 6_565 . ?
N1B C4B N1B 127.5(4) 6_565 . ?
N1B C4B C5B 116.2(2) 6_565 . ?
N1B C4B C5B 116.2(2) . . ?
O6B C5B O6B 127.7(4) . 6_565 ?
O6B C5B C4B 116.1(2) . . ?
O6B C5B C4B 116.1(2) 6_565 . ?
C5B O6B Ni2 116.9(2) . . ?
C1C N3C C4C 110.7(5) . . ?
C1C N3C C2C 106.9(5) . . ?
C4C N3C C2C 109.0(4) . . ?
C1C N3C Ni2 113.5(3) . . ?
C4C N3C Ni2 102.7(4) . . ?
C2C N3C Ni2 114.0(3) . . ?
C5C C4C N3C 112.1(4) . . ?
C4C C5C N6C 110.5(5) . . ?
C7C N6C C8C 104.5(4) . . ?
C7C N6C C5C 108.8(4) . . ?
C8C N6C C5C 112.3(4) . . ?
C7C N6C Ni2 114.2(3) . . ?
C8C N6C Ni2 113.9(3) . . ?
C5C N6C Ni2 103.3(3) . . ?
C1D N3D C4D 108.4(4) . . ?
C1D N3D C2D 109.0(4) . . ?
C4D N3D C2D 110.6(4) . . ?
C1D N3D Ni1 113.6(3) . . ?
C4D N3D Ni1 102.1(3) . . ?
C2D N3D Ni1 113.0(3) . . ?
C4D C4D N3D 111.7(5) 2 . ?
F3E B1E F3E 180.0(7) 6_565 2 ?
F3E B1E F3E 90.9(11) 6_565 5_565 ?
F3E B1E F3E 89.1(11) 2 5_565 ?
F3E B1E F3E 89.1(11) 6_565 . ?
F3E B1E F3E 90.9(11) 2 . ?
F3E B1E F3E 180.0(7) 5_565 . ?
F3E B1E F2E 84.9(5) 6_565 5_565 ?
F3E B1E F2E 95.1(5) 2 5_565 ?
F3E B1E F2E 95.1(5) 5_565 5_565 ?
F3E B1E F2E 84.9(5) . 5_565 ?
F3E B1E F2E 95.1(5) 6_565 . ?
F3E B1E F2E 84.9(5) 2 . ?
F3E B1E F2E 84.9(5) 5_565 . ?
F3E B1E F2E 95.1(5) . . ?
F2E B1E F2E 180.0(7) 5_565 . ?
B1E F3E F3E 45.4(5) . 6_565 ?
B1E F3E F3E 44.6(5) . 2 ?
F3E F3E F3E 90.000(9) 6_565 2 ?

loop_
_geom_bond_atom_site_label_1
_geom_bond_atom_site_label_2
_geom_bond_distance
_geom_bond_site_symmetry_2
_geom_bond_publ_flag
Ni1 O8A 2.060(2) . ?
Ni1 O8A 2.060(2) 2 ?
Ni1 N3D 2.134(3) . ?
Ni1 N3D 2.134(3) 2 ?
Ni1 N1A 2.137(3) . ?
Ni1 N1A 2.137(3) 2 ?
Ni2 O6B 2.067(2) . ?
Ni2 O9A 2.068(2) . ?
Ni2 N1B 2.111(3) . ?
Ni2 N5A 2.112(3) . ?
Ni2 N3C 2.125(3) . ?
Ni2 N6C 2.129(4) . ?
N1A C6A 1.310(4) . ?
N1A C2A 1.327(5) . ?
C2A C3A 1.403(6) . ?
C3A C4A 1.369(6) . ?
C4A N5A 1.341(5) . ?
N5A C6A 1.341(4) . ?
C6A C7A 1.514(5) . ?
C7A O8A 1.232(4) . ?
C7A O9A 1.240(4) . ?
N1B C4B 1.332(3) . ?
N1B C2B 1.353(4) . ?
C2B C3B 1.357(5) . ?
C3B C2B 1.357(5) 6_565 ?
C4B N1B 1.332(3) 6_565 ?
C4B C5B 1.525(6) . ?
C5B O6B 1.236(3) . ?
C5B O6B 1.236(3) 6_565 ?
C1C N3C 1.460(6) . ?
C2C N3C 1.526(7) . ?
N3C C4C 1.518(8) . ?
C4C C5C 1.413(8) . ?
C5C N6C 1.492(7) . ?
N6C C7C 1.469(7) . ?
N6C C8C 1.482(5) . ?
C1D N3D 1.466(6) . ?
C2D N3D 1.499(5) . ?
N3D C4D 1.492(6) . ?
C4D C4D 1.398(12) 2 ?
B1E F3E 1.217(7) 6_565 ?
B1E F3E 1.217(7) 2 ?
B1E F3E 1.217(7) 5_565 ?
B1E F3E 1.217(7) . ?
B1E F2E 1.481(11) 5_565 ?
B1E F2E 1.481(11) . ?
F3E F3E 1.71(2) 6_565 ?
F3E F3E 1.734(17) 2 ?

loop_
_platon_squeeze_void_nr
_platon_squeeze_void_average_x
_platon_squeeze_void_average_y
_platon_squeeze_void_average_z
_platon_squeeze_void_volume
_platon_squeeze_void_count_electrons
_platon_squeeze_void_content
1 0.159 -0.032 -0.045 2214 745 ' '
